data_7133433
loop_
_publ_author_name
'Husbands, David R.'
'Booth, Elisha M.'
'Donaldson, Niall W. B.'
'Kapur, Nikil'
'Willans, Rebecca M.'
'Willans, Charlotte E.'

_publ_section_title
;
 Electrochemical removal of toxic metals from reaction media following
 catalysis.
;
_journal_issue 67
_journal_name_full 'Chemical communications (Cambridge, England)'
_journal_page_first 8876
_journal_page_last 8879
_journal_paper_doi 10.1039/d4cc02000f
_journal_volume 60
_journal_year 2024
_chemical_formula_moiety 'C18 H19 N3 O4'
_chemical_formula_sum 'C18 H19 N3 O4'
_chemical_formula_weight 341.36
_chemical_name_systematic DRH-04-35
_space_group_crystal_system monoclinic
_space_group_IT_number 14
_space_group_name_Hall '-P 2ybc'
_space_group_name_H-M_alt 'P 1 21/c 1'
_atom_sites_solution_hydrogens mixed
_atom_sites_solution_primary dual
_audit_creation_date 2024-01-15
_audit_creation_method
;
Olex2 1.5
(compiled 2023.08.24 svn.re1ec1418 for OlexSys, GUI svn.r6817)
;
_audit_update_record
;
2024-04-26 deposited with the CCDC.	2024-07-22 downloaded from the CCDC.
;
_cell_angle_alpha 90
_cell_angle_beta 97.665(3)
_cell_angle_gamma 90
_cell_formula_units_Z 4
_cell_length_a 11.6692(4)
_cell_length_b 12.8126(5)
_cell_length_c 11.3946(5)
_cell_measurement_reflns_used 2076
_cell_measurement_temperature 110.00(10)
_cell_measurement_theta_max 76.2020
_cell_measurement_theta_min 3.8190
_cell_volume 1688.42(12)
_computing_cell_refinement 'CrysAlisPro 1.171.43.94a (Rigaku OD, 2023)'
_computing_data_collection 'CrysAlisPro system (CCD 43.95a 64-bit (release 03-11-2023))'
_computing_data_reduction 'CrysAlisPro 1.171.43.94a (Rigaku OD, 2023)'
_computing_molecular_graphics 'Olex2 1.5 (Dolomanov et al., 2009)'
_computing_publication_material 'Olex2 1.5 (Dolomanov et al., 2009)'
_computing_structure_refinement 'SHELXL 2018/3 (Sheldrick, 2015)'
_computing_structure_solution 'SHELXT  (Sheldrick, 2015)'
_diffrn_ambient_environment N~2~
_diffrn_ambient_temperature 110.00(10)
_diffrn_detector 'Hybrid Pixel Array Detector'
_diffrn_detector_area_resol_mean 10.0000
_diffrn_detector_type HyPix
_diffrn_measured_fraction_theta_full 0.998
_diffrn_measured_fraction_theta_max 0.998
_diffrn_measurement_details
;
List of Runs (angles in degrees, time in seconds):

  # Type    Start    End  Width  t~exp~   \w     \q     \k     \f   Frames
#--------------------------------------------------------------------------
  1  \w    -20.00  24.00   0.50    1.00    --  -48.64  54.00  12.00   88
  2  \w    -63.00 -24.00   0.50    1.00    --  -48.64  54.00  12.00   78
  3  \w   -120.00 -34.00   0.50    1.00    --  -48.64 -54.00-131.00  172
  4  \w     94.00 130.00   0.50    3.00    --  107.75  54.00  12.00   72
  5  \w    134.00 178.00   0.50    3.00    --  107.75  54.00  12.00   88
  6  \w     36.00 103.00   0.50    3.00    --  107.75 -54.00-131.00  134
  7  \w   -117.00 -78.00   0.50    1.00    --  -48.64-125.00-180.00   78
  8  \w   -101.00 -73.00   0.50    1.00    --  -48.64-125.00  30.00   56
  9  \w     36.00  92.00   0.50    1.00    --   48.64-125.00  90.00  112
 10  \w     53.00  78.00   0.50    1.00    --   48.64  54.00  12.00   50
 11  \w     -4.00  21.00   0.50    1.00    --   48.64 -54.00-131.00   50
 12  \w     37.00  84.00   0.50    3.00    --  107.75 -99.00-150.00   94
 13  \w     37.00 106.00   0.50    3.00    --  107.75 -99.00  60.00  138
 14  \w     41.00  74.00   0.50    3.00    --  107.75 -19.00 -90.00   66
 15  \w    107.00 169.00   0.50    3.00    --  107.75  19.00 150.00  124
 16  \w     94.00 119.00   0.50    3.00    --  107.75 -19.00 -90.00   50
 17  \w     62.00  88.00   0.50    3.00    --  107.75 -99.00 120.00   52
 18  \w     95.00 167.00   0.50    3.00    --  107.75  37.00 -90.00  144
 19  \w     72.00 102.00   0.50    3.00    --  107.75 -99.00 -90.00   60
 20  \w     49.00  83.00   0.50    3.00    --  107.75 -99.00-180.00   68
;
_diffrn_measurement_device 'four-circle diffractometer'
_diffrn_measurement_device_type 'SuperNova, Dual, Cu at home/near, HyPix'
_diffrn_measurement_method '\w scans'
_diffrn_orient_matrix_type 'CrysAlisPro convention (1999,Acta A55,543-557)'
_diffrn_orient_matrix_UB_11 -0.1126684000
_diffrn_orient_matrix_UB_12 0.0395235000
_diffrn_orient_matrix_UB_13 0.0416616000
_diffrn_orient_matrix_UB_21 -0.0710092000
_diffrn_orient_matrix_UB_22 -0.0672357000
_diffrn_orient_matrix_UB_23 -0.0951716000
_diffrn_orient_matrix_UB_31 0.0039674000
_diffrn_orient_matrix_UB_32 -0.0915074000
_diffrn_orient_matrix_UB_33 0.0883641000
_diffrn_radiation_monochromator mirror
_diffrn_radiation_probe x-ray
_diffrn_radiation_type 'Cu K\a'
_diffrn_radiation_wavelength 1.54184
_diffrn_reflns_av_R_equivalents 0.0270
_diffrn_reflns_av_unetI/netI 0.0333
_diffrn_reflns_Laue_measured_fraction_full 0.998
_diffrn_reflns_Laue_measured_fraction_max 0.998
_diffrn_reflns_limit_h_max 13
_diffrn_reflns_limit_h_min -13
_diffrn_reflns_limit_k_max 14
_diffrn_reflns_limit_k_min -15
_diffrn_reflns_limit_l_max 13
_diffrn_reflns_limit_l_min -12
_diffrn_reflns_number 9320
_diffrn_reflns_point_group_measured_fraction_full 0.998
_diffrn_reflns_point_group_measured_fraction_max 0.998
_diffrn_reflns_theta_full 67.080
_diffrn_reflns_theta_max 67.080
_diffrn_reflns_theta_min 3.822
_diffrn_source 'micro-focus sealed X-ray tube'
_diffrn_source_type 'SuperNova (Cu) X-ray Source'
_exptl_absorpt_coefficient_mu 0.797
_exptl_absorpt_correction_T_max 1.000
_exptl_absorpt_correction_T_min 0.792
_exptl_absorpt_correction_type gaussian
_exptl_absorpt_process_details
;
CrysAlisPro 1.171.43.94a (Rigaku Oxford Diffraction, 2023)
Numerical absorption correction based on gaussian integration over
a multifaceted crystal model
Empirical absorption correction using spherical harmonics,
implemented in SCALE3 ABSPACK scaling algorithm.
;
_exptl_crystal_colour 'clear yellowish yellow'
_exptl_crystal_colour_lustre clear
_exptl_crystal_colour_modifier yellowish
_exptl_crystal_colour_primary yellow
_exptl_crystal_density_diffrn 1.343
_exptl_crystal_description plate
_exptl_crystal_F_000 720
_exptl_crystal_recrystallization_method 'Solvent Methanol'
_exptl_crystal_size_max 0.293
_exptl_crystal_size_mid 0.258
_exptl_crystal_size_min 0.135
_refine_diff_density_max 0.293
_refine_diff_density_min -0.202
_refine_diff_density_rms 0.045
_refine_ls_extinction_method none
_refine_ls_goodness_of_fit_ref 1.048
_refine_ls_hydrogen_treatment mixed
_refine_ls_matrix_type full
_refine_ls_number_parameters 237
_refine_ls_number_reflns 3013
_refine_ls_number_restraints 0
_refine_ls_restrained_S_all 1.048
_refine_ls_R_factor_all 0.0418
_refine_ls_R_factor_gt 0.0371
_refine_ls_shift/su_max 0.000
_refine_ls_shift/su_mean 0.000
_refine_ls_structure_factor_coef Fsqd
_refine_ls_weighting_details 'w=1/[\s^2^(Fo^2^)+(0.0574P)^2^+0.5502P] where P=(Fo^2^+2Fc^2^)/3'
_refine_ls_weighting_scheme calc
_refine_ls_wR_factor_gt 0.1024
_refine_ls_wR_factor_ref 0.1061
_reflns_Friedel_coverage 0.000
_reflns_number_gt 2646
_reflns_number_total 3013
_reflns_threshold_expression 'I > 2\s(I)'
_cod_data_source_file d4cc02000f2.cif
_cod_data_source_block cew24001
_cod_depositor_comments 'Adding full bibliography for 7133433.cif.'
_cod_original_cell_volume 1688.41(11)
_cod_database_code 7133433
_shelx_shelxl_version_number 2018/3
_chemical_oxdiff_formula 'C18 H19 N3 O4'
_chemical_oxdiff_usercomment 'David Husbands DRH 04 35'
_shelx_space_group_comment
;
The symmetry employed for this shelxl refinement is uniquely defined
by the following loop, which should always be used as a source of
symmetry information in preference to the above space-group names.
They are only intended as comments.
;
_shelx_estimated_absorpt_t_max 0.900
_shelx_estimated_absorpt_t_min 0.800
_olex2_refinement_description
;
1. Fixed Uiso
 At 1.2 times of:
  All C(H) groups
 At 1.5 times of:
  All C(H,H,H) groups
2.a Aromatic/amide H refined with riding coordinates:
 C2(H2), C3(H3), C6(H6), C7(H7), C10(H10), C11(H11), C13(H13), C14(H14)
2.b Idealised Me refined as rotating group:
 C16(H16A,H16B,H16C), C17(H17A,H17B,H17C), C18(H18A,H18B,H18C)
;
_olex2_date_sample_data_collection 2024-01-12
_olex2_date_sample_submission 2024-01-11
_olex2_exptl_crystal_mounting_method '200 micrometer micromount'
_olex2_submission_original_sample_id cew24001
_olex2_submission_special_instructions 'No special instructions were received'
_oxdiff_exptl_absorpt_empirical_details
;
Empirical correction (ABSPACK) includes:
- Absorption correction using spherical harmonics
- Frame scaling
;
_oxdiff_exptl_absorpt_empirical_full_max 1.994
_oxdiff_exptl_absorpt_empirical_full_min 0.505

loop_
_space_group_symop_operation_xyz
'x, y, z'
'-x, y+1/2, -z+1/2'
'-x, -y, -z'
'x, -y-1/2, z-1/2'

loop_
_atom_site_label
_atom_site_type_symbol
_atom_site_fract_x
_atom_site_fract_y
_atom_site_fract_z
_atom_site_U_iso_or_equiv
_atom_site_adp_type
_atom_site_occupancy
_atom_site_site_symmetry_order
_atom_site_calc_flag
_atom_site_refinement_flags_posn
_atom_site_refinement_flags_adp
_atom_site_refinement_flags_occupancy
_atom_site_disorder_assembly
_atom_site_disorder_group
C1 C 0.64165(11) 0.49048(10) 0.06159(12) 0.0209(3) Uani 1 1 d . . . . .
C2 C 0.68522(12) 0.40569(11) 0.00554(12) 0.0233(3) Uani 1 1 d . . . . .
H2 H 0.724866 0.415938 -0.061150 0.028 Uiso 1 1 calc R U . . .
C3 C 0.67025(12) 0.30702(11) 0.04777(12) 0.0230(3) Uani 1 1 d . . . . .
H3 H 0.700332 0.248597 0.010613 0.028 Uiso 1 1 calc R U . . .
C4 C 0.61054(12) 0.29199(10) 0.14586(12) 0.0212(3) Uani 1 1 d . . . . .
C5 C 0.56667(11) 0.37886(10) 0.20159(11) 0.0198(3) Uani 1 1 d . . . . .
C6 C 0.58223(11) 0.47865(10) 0.15815(11) 0.0200(3) Uani 1 1 d . . . . .
H6 H 0.552507 0.537838 0.194234 0.024 Uiso 1 1 calc R U . . .
C7 C 0.50117(12) 0.36116(10) 0.30094(11) 0.0210(3) Uani 1 1 d . . . . .
H7 H 0.497218 0.292876 0.332632 0.025 Uiso 1 1 calc R U . . .
C8 C 0.32095(12) 0.47766(10) 0.48263(12) 0.0215(3) Uani 1 1 d . . . . .
C9 C 0.25274(12) 0.43740(10) 0.57431(12) 0.0211(3) Uani 1 1 d . . . . .
C10 C 0.28074(12) 0.34690(10) 0.63866(11) 0.0213(3) Uani 1 1 d . . . . .
H10 H 0.350207 0.310820 0.629866 0.026 Uiso 1 1 calc R U . . .
C11 C 0.20825(12) 0.30853(11) 0.71579(12) 0.0223(3) Uani 1 1 d . . . . .
H11 H 0.228845 0.246214 0.758644 0.027 Uiso 1 1 calc R U . . .
C12 C 0.10632(12) 0.35928(11) 0.73163(12) 0.0234(3) Uani 1 1 d . . . . .
C13 C 0.08099(13) 0.45221(12) 0.66872(13) 0.0293(3) Uani 1 1 d . . . . .
H13 H 0.012811 0.489600 0.679275 0.035 Uiso 1 1 calc R U . . .
C14 C 0.15243(13) 0.49082(11) 0.59189(13) 0.0281(3) Uani 1 1 d . . . . .
H14 H 0.133148 0.554217 0.550698 0.034 Uiso 1 1 calc R U . . .
C15 C 0.02145(13) 0.31607(12) 0.81114(13) 0.0293(3) Uani 1 1 d . . . . .
C16 C -0.00691(17) 0.40115(15) 0.89782(16) 0.0445(4) Uani 1 1 d . . . . .
H16A H 0.064912 0.426792 0.943015 0.067 Uiso 1 1 calc R U . . .
H16B H -0.056758 0.371941 0.952311 0.067 Uiso 1 1 calc R U . . .
H16C H -0.046956 0.458981 0.853413 0.067 Uiso 1 1 calc R U . . .
C17 C -0.08807(16) 0.28056(18) 0.73381(17) 0.0507(5) Uani 1 1 d . . . . .
H17A H -0.122695 0.339847 0.687633 0.076 Uiso 1 1 calc R U . . .
H17B H -0.143153 0.253407 0.784070 0.076 Uiso 1 1 calc R U . . .
H17C H -0.068885 0.225556 0.679922 0.076 Uiso 1 1 calc R U . . .
C18 C 0.07280(15) 0.22343(13) 0.88560(15) 0.0361(4) Uani 1 1 d . . . . .
H18A H 0.091349 0.167139 0.833042 0.054 Uiso 1 1 calc R U . . .
H18B H 0.016477 0.198288 0.935615 0.054 Uiso 1 1 calc R U . . .
H18C H 0.143376 0.245685 0.935734 0.054 Uiso 1 1 calc R U . . .
N1 N 0.38885(10) 0.40731(9) 0.43652(10) 0.0219(3) Uani 1 1 d . . . . .
N2 N 0.44930(10) 0.43628(9) 0.34554(10) 0.0219(3) Uani 1 1 d . . . . .
N3 N 0.65589(10) 0.59412(9) 0.01395(10) 0.0227(3) Uani 1 1 d . . . . .
O1 O 0.31153(9) 0.56898(7) 0.44833(9) 0.0285(3) Uani 1 1 d . . . . .
O2 O 0.59067(9) 0.19702(8) 0.18866(9) 0.0267(2) Uani 1 1 d . . . . .
O3 O 0.60817(9) 0.66850(7) 0.05670(9) 0.0258(2) Uani 1 1 d . . . . .
O4 O 0.71383(10) 0.60402(8) -0.06770(10) 0.0331(3) Uani 1 1 d . . . . .
H1 H 0.3881(14) 0.3392(14) 0.4575(13) 0.020(4) Uiso 1 1 d . . . . .
H2A H 0.619(2) 0.146(2) 0.147(2) 0.061(7) Uiso 1 1 d . . . . .

loop_
_atom_site_aniso_label
_atom_site_aniso_U_11
_atom_site_aniso_U_22
_atom_site_aniso_U_33
_atom_site_aniso_U_23
_atom_site_aniso_U_13
_atom_site_aniso_U_12
C1 0.0196(7) 0.0175(7) 0.0248(7) 0.0009(5) -0.0001(5) -0.0012(5)
C2 0.0205(7) 0.0232(7) 0.0269(7) 0.0000(5) 0.0060(5) 0.0009(5)
C3 0.0220(7) 0.0183(7) 0.0297(7) -0.0024(5) 0.0068(5) 0.0025(5)
C4 0.0198(6) 0.0165(7) 0.0270(7) -0.0010(5) 0.0016(5) -0.0003(5)
C5 0.0187(6) 0.0183(7) 0.0218(6) -0.0015(5) 0.0007(5) -0.0004(5)
C6 0.0195(7) 0.0173(6) 0.0225(6) -0.0024(5) 0.0007(5) 0.0000(5)
C7 0.0247(7) 0.0150(6) 0.0233(6) -0.0001(5) 0.0034(5) -0.0015(5)
C8 0.0248(7) 0.0156(7) 0.0241(7) -0.0018(5) 0.0027(5) -0.0011(5)
C9 0.0250(7) 0.0161(6) 0.0226(6) -0.0028(5) 0.0041(5) -0.0018(5)
C10 0.0235(7) 0.0180(6) 0.0220(6) -0.0022(5) 0.0021(5) 0.0015(5)
C11 0.0275(7) 0.0172(7) 0.0214(6) 0.0005(5) 0.0008(5) -0.0012(5)
C12 0.0244(7) 0.0233(7) 0.0223(7) -0.0014(5) 0.0024(5) -0.0027(6)
C13 0.0293(8) 0.0269(8) 0.0337(8) 0.0043(6) 0.0109(6) 0.0073(6)
C14 0.0343(8) 0.0193(7) 0.0319(7) 0.0057(6) 0.0092(6) 0.0057(6)
C15 0.0250(7) 0.0341(8) 0.0292(7) 0.0063(6) 0.0055(6) -0.0031(6)
C16 0.0454(10) 0.0497(11) 0.0430(10) 0.0066(8) 0.0228(8) 0.0069(8)
C17 0.0348(9) 0.0712(14) 0.0443(10) 0.0175(9) -0.0021(8) -0.0174(9)
C18 0.0359(9) 0.0384(9) 0.0345(8) 0.0107(7) 0.0074(7) -0.0057(7)
N1 0.0297(6) 0.0136(6) 0.0239(6) 0.0003(4) 0.0093(5) -0.0002(5)
N2 0.0252(6) 0.0181(6) 0.0233(6) 0.0000(4) 0.0063(5) -0.0018(5)
N3 0.0230(6) 0.0193(6) 0.0255(6) 0.0003(5) 0.0019(5) -0.0016(5)
O1 0.0365(6) 0.0156(5) 0.0363(6) 0.0038(4) 0.0155(4) 0.0015(4)
O2 0.0333(6) 0.0142(5) 0.0353(6) -0.0005(4) 0.0147(4) 0.0007(4)
O3 0.0327(6) 0.0151(5) 0.0296(5) -0.0007(4) 0.0043(4) 0.0022(4)
O4 0.0396(6) 0.0246(6) 0.0388(6) 0.0053(4) 0.0185(5) -0.0006(5)

loop_
_atom_type_symbol
_atom_type_description
_atom_type_scat_dispersion_real
_atom_type_scat_dispersion_imag
_atom_type_scat_source
C C 0.0181 0.0091 'International Tables Vol C Tables 4.2.6.8 and 6.1.1.4'
H H 0.0000 0.0000 'International Tables Vol C Tables 4.2.6.8 and 6.1.1.4'
N N 0.0311 0.0180 'International Tables Vol C Tables 4.2.6.8 and 6.1.1.4'
O O 0.0492 0.0322 'International Tables Vol C Tables 4.2.6.8 and 6.1.1.4'

loop_
_exptl_crystal_face_index_h
_exptl_crystal_face_index_k
_exptl_crystal_face_index_l
_exptl_crystal_face_perp_dist
0 -1 1 0.1518
1 -1 -1 0.1236
-1 1 1 0.1389
-1 0 1 0.1360
1 0 -1 0.1037
1 -1 0 0.1180
-1 1 0 0.1138
-1 -1 1 0.1339
1 0 0 0.0703
-1 0 0 0.0646
1 -1 1 0.1125
-1 1 -1 0.1042
-1 -1 0 0.0867
1 1 0 0.0910
1 0 1 0.0757
-1 0 -1 0.0688
0 1 -1 0.0978
1 1 1 0.0874
-1 -1 -1 0.0969

loop_
_geom_angle_atom_site_label_1
_geom_angle_atom_site_label_2
_geom_angle_atom_site_label_3
_geom_angle
_geom_angle_site_symmetry_1
_geom_angle_site_symmetry_3
_geom_angle_publ_flag
C2 C1 N3 118.40(12) . . ?
C6 C1 C2 122.13(13) . . ?
C6 C1 N3 119.43(12) . . ?
C1 C2 H2 120.4 . . ?
C3 C2 C1 119.17(12) . . ?
C3 C2 H2 120.4 . . ?
C2 C3 H3 119.9 . . ?
C2 C3 C4 120.29(12) . . ?
C4 C3 H3 119.9 . . ?
C3 C4 C5 119.83(12) . . ?
O2 C4 C3 122.72(12) . . ?
O2 C4 C5 117.44(12) . . ?
C4 C5 C7 118.91(12) . . ?
C6 C5 C4 119.49(12) . . ?
C6 C5 C7 121.54(12) . . ?
C1 C6 C5 119.08(12) . . ?
C1 C6 H6 120.5 . . ?
C5 C6 H6 120.5 . . ?
C5 C7 H7 119.5 . . ?
N2 C7 C5 120.94(12) . . ?
N2 C7 H7 119.5 . . ?
N1 C8 C9 115.98(12) . . ?
O1 C8 C9 121.19(12) . . ?
O1 C8 N1 122.77(13) . . ?
C10 C9 C8 123.41(12) . . ?
C10 C9 C14 118.54(13) . . ?
C14 C9 C8 117.98(12) . . ?
C9 C10 H10 119.7 . . ?
C9 C10 C11 120.66(13) . . ?
C11 C10 H10 119.7 . . ?
C10 C11 H11 119.3 . . ?
C12 C11 C10 121.43(13) . . ?
C12 C11 H11 119.3 . . ?
C11 C12 C13 117.22(13) . . ?
C11 C12 C15 122.70(13) . . ?
C13 C12 C15 120.05(13) . . ?
C12 C13 H13 119.1 . . ?
C14 C13 C12 121.72(13) . . ?
C14 C13 H13 119.1 . . ?
C9 C14 H14 119.8 . . ?
C13 C14 C9 120.38(13) . . ?
C13 C14 H14 119.8 . . ?
C12 C15 C16 109.59(13) . . ?
C12 C15 C18 111.79(13) . . ?
C17 C15 C12 108.96(13) . . ?
C17 C15 C16 110.37(15) . . ?
C17 C15 C18 108.96(14) . . ?
C18 C15 C16 107.17(13) . . ?
C15 C16 H16A 109.5 . . ?
C15 C16 H16B 109.5 . . ?
C15 C16 H16C 109.5 . . ?
H16A C16 H16B 109.5 . . ?
H16A C16 H16C 109.5 . . ?
H16B C16 H16C 109.5 . . ?
C15 C17 H17A 109.5 . . ?
C15 C17 H17B 109.5 . . ?
C15 C17 H17C 109.5 . . ?
H17A C17 H17B 109.5 . . ?
H17A C17 H17C 109.5 . . ?
H17B C17 H17C 109.5 . . ?
C15 C18 H18A 109.5 . . ?
C15 C18 H18B 109.5 . . ?
C15 C18 H18C 109.5 . . ?
H18A C18 H18B 109.5 . . ?
H18A C18 H18C 109.5 . . ?
H18B C18 H18C 109.5 . . ?
C8 N1 N2 119.83(11) . . ?
C8 N1 H1 120.9(10) . . ?
N2 N1 H1 118.8(10) . . ?
C7 N2 N1 114.38(11) . . ?
O3 N3 C1 118.52(11) . . ?
O4 N3 C1 118.67(11) . . ?
O4 N3 O3 122.80(11) . . ?
C4 O2 H2A 112.0(15) . . ?

loop_
_geom_bond_atom_site_label_1
_geom_bond_atom_site_label_2
_geom_bond_distance
_geom_bond_site_symmetry_2
_geom_bond_publ_flag
C1 C2 1.390(2) . ?
C1 C6 1.3848(19) . ?
C1 N3 1.4525(17) . ?
C2 H2 0.9500 . ?
C2 C3 1.372(2) . ?
C3 H3 0.9500 . ?
C3 C4 1.4069(19) . ?
C4 C5 1.4109(19) . ?
C4 O2 1.3426(16) . ?
C5 C6 1.3917(19) . ?
C5 C7 1.4656(18) . ?
C6 H6 0.9500 . ?
C7 H7 0.9500 . ?
C7 N2 1.2779(18) . ?
C8 C9 1.4875(19) . ?
C8 N1 1.3518(18) . ?
C8 O1 1.2339(17) . ?
C9 C10 1.3875(19) . ?
C9 C14 1.393(2) . ?
C10 H10 0.9500 . ?
C10 C11 1.3885(19) . ?
C11 H11 0.9500 . ?
C11 C12 1.388(2) . ?
C12 C13 1.401(2) . ?
C12 C15 1.5321(19) . ?
C13 H13 0.9500 . ?
C13 C14 1.379(2) . ?
C14 H14 0.9500 . ?
C15 C16 1.536(2) . ?
C15 C17 1.522(2) . ?
C15 C18 1.534(2) . ?
C16 H16A 0.9800 . ?
C16 H16B 0.9800 . ?
C16 H16C 0.9800 . ?
C17 H17A 0.9800 . ?
C17 H17B 0.9800 . ?
C17 H17C 0.9800 . ?
C18 H18A 0.9800 . ?
C18 H18B 0.9800 . ?
C18 H18C 0.9800 . ?
N1 N2 1.3803(16) . ?
N1 H1 0.905(17) . ?
N3 O3 1.2360(15) . ?
N3 O4 1.2275(15) . ?
O2 H2A 0.90(3) . ?

loop_
_geom_hbond_atom_site_label_D
_geom_hbond_atom_site_label_H
_geom_hbond_atom_site_label_A
_geom_hbond_distance_DH
_geom_hbond_distance_HA
_geom_hbond_distance_DA
_geom_hbond_angle_DHA
_geom_hbond_site_symmetry_A
_geom_hbond_publ_flag
N1 H1 O3 0.905(17) 2.194(18) 3.0608(15) 160.2(13) 2_645 yes
O2 H2A O1 0.90(3) 1.74(3) 2.6279(14) 168(2) 2_645 yes

loop_
_geom_torsion_atom_site_label_1
_geom_torsion_atom_site_label_2
_geom_torsion_atom_site_label_3
_geom_torsion_atom_site_label_4
_geom_torsion
_geom_torsion_site_symmetry_1
_geom_torsion_site_symmetry_2
_geom_torsion_site_symmetry_3
_geom_torsion_site_symmetry_4
_geom_torsion_publ_flag
C1 C2 C3 C4 0.6(2) . . . . ?
C2 C1 C6 C5 0.8(2) . . . . ?
C2 C1 N3 O3 173.46(12) . . . . ?
C2 C1 N3 O4 -5.88(19) . . . . ?
C2 C3 C4 C5 -0.5(2) . . . . ?
C2 C3 C4 O2 178.09(13) . . . . ?
C3 C4 C5 C6 0.51(19) . . . . ?
C3 C4 C5 C7 177.84(12) . . . . ?
C4 C5 C6 C1 -0.64(19) . . . . ?
C4 C5 C7 N2 -172.31(13) . . . . ?
C5 C7 N2 N1 178.44(12) . . . . ?
C6 C1 C2 C3 -0.8(2) . . . . ?
C6 C1 N3 O3 -4.39(18) . . . . ?
C6 C1 N3 O4 176.27(12) . . . . ?
C6 C5 C7 N2 5.0(2) . . . . ?
C7 C5 C6 C1 -177.90(12) . . . . ?
C8 C9 C10 C11 -174.47(12) . . . . ?
C8 C9 C14 C13 174.71(13) . . . . ?
C8 N1 N2 C7 -173.27(13) . . . . ?
C9 C8 N1 N2 175.80(11) . . . . ?
C9 C10 C11 C12 -0.4(2) . . . . ?
C10 C9 C14 C13 -2.2(2) . . . . ?
C10 C11 C12 C13 -1.5(2) . . . . ?
C10 C11 C12 C15 176.78(13) . . . . ?
C11 C12 C13 C14 1.6(2) . . . . ?
C11 C12 C15 C16 128.77(15) . . . . ?
C11 C12 C15 C17 -110.37(17) . . . . ?
C11 C12 C15 C18 10.1(2) . . . . ?
C12 C13 C14 C9 0.3(2) . . . . ?
C13 C12 C15 C16 -52.99(19) . . . . ?
C13 C12 C15 C17 67.87(19) . . . . ?
C13 C12 C15 C18 -171.65(14) . . . . ?
C14 C9 C10 C11 2.2(2) . . . . ?
C15 C12 C13 C14 -176.78(14) . . . . ?
N1 C8 C9 C10 20.71(19) . . . . ?
N1 C8 C9 C14 -155.98(13) . . . . ?
N3 C1 C2 C3 -178.55(12) . . . . ?
N3 C1 C6 C5 178.54(11) . . . . ?
O1 C8 C9 C10 -162.09(13) . . . . ?
O1 C8 C9 C14 21.2(2) . . . . ?
O1 C8 N1 N2 -1.3(2) . . . . ?
O2 C4 C5 C6 -178.15(12) . . . . ?
O2 C4 C5 C7 -0.82(19) . . . . ?

loop_
_exptl_oxdiff_crystal_face_indexfrac_h
_exptl_oxdiff_crystal_face_indexfrac_k
_exptl_oxdiff_crystal_face_indexfrac_l
_exptl_oxdiff_crystal_face_x
_exptl_oxdiff_crystal_face_y
_exptl_oxdiff_crystal_face_z
-0.0001 -0.9999 1.0002 0.0022 -0.0280 0.1799
1.0008 -1.0005 -1.0005 -0.1940 0.0914 0.0071
-1.0008 1.0005 1.0005 0.1940 -0.0914 -0.0071
-1.0007 0.0003 1.0002 0.1544 -0.0242 0.0844
1.0007 -0.0003 -1.0002 -0.1544 0.0242 -0.0844
1.0006 -1.0002 0.0000 -0.1523 -0.0038 0.0955
-1.0006 1.0002 -0.0000 0.1523 0.0038 -0.0955
-1.0006 -0.9998 0.9999 0.1149 0.0431 0.1759
1.0005 -0.0001 0.0003 -0.1127 -0.0711 0.0040
-1.0005 0.0001 -0.0003 0.1127 0.0711 -0.0040
1.0003 -1.0000 1.0005 -0.1105 -0.0990 0.1839
-1.0003 1.0000 -1.0005 0.1105 0.0990 -0.1839
-1.0004 -1.0000 -0.0006 0.0732 0.1383 0.0875
1.0004 1.0000 0.0006 -0.0732 -0.1383 -0.0875
1.0002 0.0001 1.0008 -0.0710 -0.1663 0.0924
-1.0002 -0.0001 -1.0008 0.0710 0.1663 -0.0924
0.0001 0.9999 -1.0002 -0.0022 0.0280 -0.1799
1.0001 1.0002 1.0010 -0.0314 -0.2335 0.0009
-1.0001 -1.0002 -1.0010 0.0314 0.2335 -0.0009
